data_1532443
loop_
_publ_author_name
'Zhu, J.L.'
'Yu, R.C.'
'Li, F.Y.'
'Jin, C.-Q.'
'Zhang, Z.'

_publ_section_title
;
 The structure and properties of the manganate with nominal composition
 La1.0 Ca2.0 Mn2 O7
;
_journal_name_full 'Materials Science and Engineering B'
_journal_page_first 19
_journal_page_last 23
_journal_volume 95
_journal_year 2002
_chemical_formula_sum 'Ca0.4 La0.6 Mn O3'
_chemical_name_systematic '(La0.6 Ca0.4) (Mn O3)'
_space_group_IT_number 62
_symmetry_space_group_name_Hall '-P 2c 2ab'
_symmetry_space_group_name_H-M 'P b n m'
_cell_angle_alpha 90
_cell_angle_beta 90
_cell_angle_gamma 90
_cell_formula_units_Z 4
_cell_length_a 5.4164
_cell_length_b 5.4454
_cell_length_c 7.7099
_cell_volume 227.399
_citation_journal_id_ASTM MSBTEK
_cod_data_source_file Zhu_MSBTEK_2002_795.cif
_cod_data_source_block Ca0.4La0.6Mn1O3
_cod_original_cell_volume 227.3994
_cod_original_sg_symbol_Hall '-P 2ac 2n (z,x,y)'
_cod_original_formula_sum 'Ca0.4 La0.6 Mn1 O3'
_cod_database_code 1532443

loop_
_symmetry_equiv_pos_as_xyz
x,y,z
x+1/2,-y+1/2,-z
-x+1/2,y+1/2,-z+1/2
-x,-y,z+1/2
-x,-y,-z
-x-1/2,y-1/2,z
x-1/2,-y-1/2,z-1/2
x,y,-z-1/2

loop_
_atom_site_label
_atom_site_type_symbol
_atom_site_fract_x
_atom_site_fract_y
_atom_site_fract_z
_atom_site_occupancy
_atom_site_U_iso_or_equiv
O2 O-2 0.7464 0.2944 0.0243 1 0.0
O1 O-2 0.4441 0 0.25 1 0.0
Ca1 Ca+2 0.506 0.519 0.25 0.4 0.0
Mn1 Mn+3 0.5 0 0 1 0.0
La1 La+3 0.506 0.519 0.25 0.6 0.0
